data_4510455
loop_
_publ_author_name
'Li, Ya-Nan'
'Huo, Li-Hua'
'Deng, Zhao-Peng'
'Zou, Xin'
'Zhu, Zhi-Biao'
'Zhao, Hui'
'Gao, Shan'

_publ_section_title
;
 Solvent Effect on the Supramolecular Patterns and Luminescent Properties
 of Organic Salts Comprising Naphthalene-1,5-disulfonic Acid and
 Triphenylmethylamine
;
_journal_issue 5
_journal_name_full 'Crystal Growth &amp; Design'
_journal_page_first 2381
_journal_paper_doi 10.1021/cg5001057
_journal_volume 14
_journal_year 2014
_chemical_formula_moiety 'C19 H18 N, 0.5(C10 H6 O6 S2), 2(C4 H10 O)'
_chemical_formula_sum 'C32 H41 N O5 S'
_chemical_formula_weight 551.72
_chemical_name_systematic
; 
 ? 
;
_space_group_IT_number 2
_symmetry_cell_setting triclinic
_symmetry_space_group_name_Hall '-P 1'
_symmetry_space_group_name_H-M 'P -1'
_atom_sites_solution_hydrogens geom
_atom_sites_solution_primary direct
_atom_sites_solution_secondary difmap
_audit_creation_method SHELXL-97
_cell_angle_alpha 98.219(5)
_cell_angle_beta 107.747(6)
_cell_angle_gamma 109.026(6)
_cell_formula_units_Z 2
_cell_length_a 10.4196(7)
_cell_length_b 12.7334(9)
_cell_length_c 13.6397(9)
_cell_measurement_reflns_used 2315
_cell_measurement_temperature 295(2)
_cell_measurement_theta_max 27.50
_cell_measurement_theta_min 3.18
_cell_volume 1569.3(2)
_computing_cell_refinement
;
CrysAlisPro, Agilent Technologies,
Version 1.171.35.21 (release 20-01-2012 CrysAlis171 .NET)
(compiled Jan 23 2012,18:06:46)
;
_computing_data_collection
;
CrysAlisPro, Agilent Technologies,
Version 1.171.35.21 (release 20-01-2012 CrysAlis171 .NET)
(compiled Jan 23 2012,18:06:46)
;
_computing_data_reduction
;
CrysAlisPro, Agilent Technologies,
Version 1.171.35.21 (release 20-01-2012 CrysAlis171 .NET)
(compiled Jan 23 2012,18:06:46)
;
_computing_molecular_graphics '(K. Brandenburg, Diamond 3.1, 2009)'
_computing_publication_material '(K. Brandenburg, Diamond 3.1, 2009)'
_computing_structure_refinement 'SHELXL-97 (Sheldrick, 1997)'
_computing_structure_solution 'SHELXS-97 (Sheldrick, 1990)'
_diffrn_ambient_temperature 295(2)
_diffrn_detector_area_resol_mean 16.1954
_diffrn_measured_fraction_theta_full 0.987
_diffrn_measured_fraction_theta_max 0.987
_diffrn_measurement_device_type 'Xcalibur, Eos'
_diffrn_measurement_method '\w scans'
_diffrn_radiation_monochromator graphite
_diffrn_radiation_source 'Enhance (Mo) X-ray Source'
_diffrn_radiation_type MoK\a
_diffrn_radiation_wavelength 0.71073
_diffrn_reflns_av_R_equivalents 0.0156
_diffrn_reflns_av_sigmaI/netI 0.0462
_diffrn_reflns_limit_h_max 12
_diffrn_reflns_limit_h_min -13
_diffrn_reflns_limit_k_max 16
_diffrn_reflns_limit_k_min -16
_diffrn_reflns_limit_l_max 17
_diffrn_reflns_limit_l_min -12
_diffrn_reflns_number 9382
_diffrn_reflns_theta_full 27.56
_diffrn_reflns_theta_max 27.56
_diffrn_reflns_theta_min 3.18
_exptl_absorpt_coefficient_mu 0.141
_exptl_absorpt_correction_T_max 0.9805
_exptl_absorpt_correction_T_min 0.9710
_exptl_absorpt_correction_type multi-scan
_exptl_absorpt_process_details
; 
CrysAlisPro, Agilent Technologies,
Version 1.171.35.21 (release 20-01-2012 CrysAlis171 .NET)
(compiled Jan 23 2012,18:06:46)
Empirical absorption correction using spherical harmonics,
 implemented in SCALE3 ABSPACK scaling algorithm. 
;
_exptl_crystal_colour colorless
_exptl_crystal_density_diffrn 1.168
_exptl_crystal_density_method 'not measured'
_exptl_crystal_description prism
_exptl_crystal_F_000 592
_exptl_crystal_size_max 0.21
_exptl_crystal_size_mid 0.17
_exptl_crystal_size_min 0.14
_refine_diff_density_max 0.462
_refine_diff_density_min -0.329
_refine_diff_density_rms 0.044
_refine_ls_extinction_method none
_refine_ls_goodness_of_fit_ref 1.034
_refine_ls_hydrogen_treatment mixed
_refine_ls_matrix_type full
_refine_ls_number_parameters 376
_refine_ls_number_reflns 7173
_refine_ls_number_restraints 16
_refine_ls_restrained_S_all 1.044
_refine_ls_R_factor_all 0.1073
_refine_ls_R_factor_gt 0.0669
_refine_ls_shift/su_max 0.000
_refine_ls_shift/su_mean 0.000
_refine_ls_structure_factor_coef Fsqd
_refine_ls_weighting_details 'calc w=1/[\s^2^(Fo^2^)+(0.0896P)^2^+0.4128P] where P=(Fo^2^+2Fc^2^)/3'
_refine_ls_weighting_scheme calc
_refine_ls_wR_factor_gt 0.1725
_refine_ls_wR_factor_ref 0.2041
_reflns_number_gt 4505
_reflns_number_total 7173
_reflns_threshold_expression >2sigma(I)
_cod_data_source_file cg5001057_si_002.cif
_cod_data_source_block 4
_cod_depositor_comments 'Adding full bibliography for 4510452--4510462.cif.'
_cod_database_code 4510455

loop_
_symmetry_equiv_pos_as_xyz
'x, y, z'
'-x, -y, -z'

loop_
_atom_site_label
_atom_site_type_symbol
_atom_site_fract_x
_atom_site_fract_y
_atom_site_fract_z
_atom_site_U_iso_or_equiv
_atom_site_adp_type
_atom_site_occupancy
_atom_site_symmetry_multiplicity
_atom_site_calc_flag
_atom_site_refinement_flags
_atom_site_disorder_assembly
_atom_site_disorder_group
S1 S 1.12356(7) 0.36645(5) -0.10318(6) 0.0546(2) Uani 1 1 d . . .
O1 O 1.1130(2) 0.29962(16) -0.02588(17) 0.0652(5) Uani 1 1 d . . .
O2 O 1.0335(2) 0.29866(18) -0.21203(17) 0.0740(6) Uani 1 1 d . . .
O3 O 1.0993(2) 0.47031(16) -0.07381(19) 0.0721(6) Uani 1 1 d . . .
O5 O 0.8874(5) 0.3814(3) -0.3635(3) 0.1524(14) Uani 1 1 d . . .
H5O H 0.9211 0.3487 -0.3178 0.229 Uiso 1 1 calc R . .
N1 N 0.9322(2) 0.32389(17) 0.08415(18) 0.0504(5) Uani 1 1 d D . .
H1N1 H 0.915(3) 0.3851(16) 0.0747(18) 0.076 Uiso 1 1 d D . .
H1N2 H 0.985(2) 0.315(2) 0.0474(16) 0.076 Uiso 1 1 d D . .
H1N3 H 0.989(2) 0.341(2) 0.1512(8) 0.076 Uiso 1 1 d D . .
C1 C 1.4750(3) 0.3936(3) -0.1792(2) 0.0652(8) Uani 1 1 d . . .
H1A H 1.4900 0.3626 -0.2387 0.078 Uiso 1 1 calc R . .
C2 C 1.3319(3) 0.3643(2) -0.1817(2) 0.0605(7) Uani 1 1 d . . .
H2A H 1.2529 0.3139 -0.2425 0.073 Uiso 1 1 calc R . .
C3 C 1.3079(3) 0.4095(2) -0.0950(2) 0.0496(6) Uani 1 1 d . . .
C4 C 1.4272(3) 0.48561(19) -0.0008(2) 0.0455(6) Uani 1 1 d . . .
C5 C 1.4093(3) 0.5342(2) 0.0920(2) 0.0563(7) Uani 1 1 d . . .
H5A H 1.3155 0.5156 0.0924 0.068 Uiso 1 1 calc R . .
C6 C 0.7953(3) 0.21534(19) 0.0549(2) 0.0463(6) Uani 1 1 d . . .
C7 C 0.6888(3) 0.2507(2) 0.0950(2) 0.0529(6) Uani 1 1 d . . .
C8 C 0.5417(3) 0.2114(2) 0.0312(3) 0.0612(7) Uani 1 1 d . . .
H8A H 0.5070 0.1647 -0.0379 0.073 Uiso 1 1 calc R . .
C9 C 0.4456(4) 0.2411(3) 0.0694(3) 0.0779(10) Uani 1 1 d . . .
H9A H 0.3470 0.2139 0.0260 0.093 Uiso 1 1 calc R . .
C10 C 0.4956(5) 0.3100(3) 0.1701(4) 0.0903(12) Uani 1 1 d . . .
H10A H 0.4312 0.3304 0.1953 0.108 Uiso 1 1 calc R . .
C11 C 0.6394(5) 0.3492(3) 0.2340(3) 0.0932(12) Uani 1 1 d . . .
H11A H 0.6728 0.3961 0.3028 0.112 Uiso 1 1 calc R . .
C12 C 0.7369(4) 0.3196(3) 0.1974(3) 0.0760(9) Uani 1 1 d . . .
H12A H 0.8349 0.3464 0.2419 0.091 Uiso 1 1 calc R . .
C13 C 0.8449(3) 0.1302(2) 0.1105(2) 0.0505(6) Uani 1 1 d . . .
C14 C 0.7676(3) 0.0683(2) 0.1645(2) 0.0652(8) Uani 1 1 d . . .
H14A H 0.6879 0.0815 0.1718 0.078 Uiso 1 1 calc R . .
C15 C 0.8089(5) -0.0131(3) 0.2073(3) 0.0836(10) Uani 1 1 d . . .
H15A H 0.7564 -0.0546 0.2431 0.100 Uiso 1 1 calc R . .
C16 C 0.9268(5) -0.0334(3) 0.1976(3) 0.0829(10) Uani 1 1 d . . .
H16A H 0.9539 -0.0883 0.2265 0.099 Uiso 1 1 calc R . .
C17 C 1.0037(4) 0.0279(3) 0.1453(3) 0.0822(10) Uani 1 1 d . . .
H17A H 1.0846 0.0154 0.1396 0.099 Uiso 1 1 calc R . .
C18 C 0.9625(3) 0.1085(2) 0.1005(2) 0.0660(8) Uani 1 1 d . . .
H18A H 1.0143 0.1484 0.0635 0.079 Uiso 1 1 calc R . .
C19 C 0.7313(3) 0.1675(2) -0.0662(2) 0.0487(6) Uani 1 1 d . . .
C20 C 0.6607(3) 0.0489(2) -0.1130(2) 0.0636(7) Uani 1 1 d . . .
H20A H 0.6578 -0.0013 -0.0697 0.076 Uiso 1 1 calc R . .
C21 C 0.5956(4) 0.0051(3) -0.2219(3) 0.0833(10) Uani 1 1 d . . .
H21A H 0.5490 -0.0742 -0.2518 0.100 Uiso 1 1 calc R . .
C22 C 0.5990(4) 0.0780(4) -0.2868(3) 0.0866(10) Uani 1 1 d . . .
H22A H 0.5544 0.0482 -0.3606 0.104 Uiso 1 1 calc R . .
C23 C 0.6683(4) 0.1952(3) -0.2425(3) 0.0804(10) Uani 1 1 d . . .
H23A H 0.6715 0.2447 -0.2865 0.096 Uiso 1 1 calc R . .
C24 C 0.7332(3) 0.2398(3) -0.1330(2) 0.0618(7) Uani 1 1 d . . .
H24A H 0.7788 0.3193 -0.1037 0.074 Uiso 1 1 calc R . .
O4 O 0.8758(4) 0.5816(3) -0.2960(2) 0.1337(12) Uani 0.50 1 d P A 1
H4O H 0.8693 0.5143 -0.3214 0.201 Uiso 0.50 1 calc PR A 1
C26 C 0.756(3) 0.674(3) -0.392(2) 0.223(6) Uani 0.50 1 d PD A 1
H26A H 0.7656 0.6428 -0.4578 0.268 Uiso 0.50 1 calc PR A 1
H26B H 0.8458 0.7407 -0.3502 0.268 Uiso 0.50 1 calc PR A 1
C25 C 0.7398(17) 0.5853(15) -0.3314(12) 0.173(4) Uani 0.50 1 d PD A 1
H25A H 0.7131 0.6080 -0.2719 0.208 Uiso 0.50 1 calc PR A 1
H25B H 0.6660 0.5109 -0.3771 0.208 Uiso 0.50 1 calc PR A 1
C27 C 0.630(2) 0.711(2) -0.4197(16) 0.225(6) Uani 0.50 1 d PD A 1
H27A H 0.5384 0.6451 -0.4410 0.269 Uiso 0.50 1 calc PR A 1
H27B H 0.6395 0.7662 -0.3583 0.269 Uiso 0.50 1 calc PR A 1
C28 C 0.633(4) 0.765(3) -0.509(2) 0.263(8) Uani 0.50 1 d PD A 1
H28A H 0.7329 0.8106 -0.4976 0.395 Uiso 0.50 1 calc PR A 1
H28B H 0.5787 0.8128 -0.5125 0.395 Uiso 0.50 1 calc PR A 1
H28C H 0.5905 0.7054 -0.5752 0.395 Uiso 0.50 1 calc PR A 1
O4' O 0.8758(4) 0.5816(3) -0.2960(2) 0.1337(12) Uani 0.50 1 d P B 2
H4O' H 0.8787 0.5172 -0.3194 0.201 Uiso 0.50 1 calc PR B 2
C25' C 0.8102(17) 0.6182(16) -0.3808(12) 0.173(4) Uani 0.50 1 d PD B 2
H25C H 0.7631 0.5527 -0.4435 0.208 Uiso 0.50 1 calc PR B 2
H25D H 0.8880 0.6752 -0.3927 0.208 Uiso 0.50 1 calc PR B 2
C26' C 0.701(3) 0.668(3) -0.378(2) 0.223(6) Uani 0.50 1 d PD B 2
H26C H 0.7429 0.7377 -0.3198 0.268 Uiso 0.50 1 calc PR B 2
H26D H 0.6159 0.6132 -0.3717 0.268 Uiso 0.50 1 calc PR B 2
C27' C 0.662(3) 0.694(2) -0.4851(17) 0.225(6) Uani 0.50 1 d PD B 2
H27C H 0.7475 0.7252 -0.5035 0.269 Uiso 0.50 1 calc PR B 2
H27D H 0.5876 0.6277 -0.5421 0.269 Uiso 0.50 1 calc PR B 2
C28' C 0.606(5) 0.784(3) -0.457(2) 0.263(8) Uani 0.50 1 d PD B 2
H28D H 0.5266 0.7504 -0.4343 0.395 Uiso 0.50 1 calc PR B 2
H28E H 0.5721 0.8103 -0.5181 0.395 Uiso 0.50 1 calc PR B 2
H28F H 0.6833 0.8471 -0.3998 0.395 Uiso 0.50 1 calc PR B 2
C29 C 0.9143(12) 0.3507(8) -0.4550(7) 0.219(4) Uani 1 1 d . . .
H29A H 0.9078 0.4077 -0.4943 0.262 Uiso 1 1 calc R . .
H29B H 1.0148 0.3566 -0.4325 0.262 Uiso 1 1 calc R . .
C31 C 0.8167(13) 0.1376(11) -0.4882(9) 0.251(5) Uani 1 1 d D . .
H31A H 0.8070 0.1476 -0.4193 0.301 Uiso 1 1 calc R . .
H31B H 0.7313 0.0720 -0.5387 0.301 Uiso 1 1 calc R . .
C30 C 0.8263(15) 0.2431(13) -0.5254(7) 0.269(6) Uani 1 1 d D . .
H30A H 0.8588 0.2375 -0.5847 0.323 Uiso 1 1 calc R . .
H30B H 0.7277 0.2408 -0.5538 0.323 Uiso 1 1 calc R . .
C32 C 0.9427(17) 0.1179(13) -0.4796(8) 0.360(11) Uani 1 1 d D . .
H32A H 0.9931 0.1626 -0.5174 0.540 Uiso 1 1 calc R . .
H32B H 0.9166 0.0374 -0.5097 0.540 Uiso 1 1 calc R . .
H32C H 1.0055 0.1399 -0.4056 0.540 Uiso 1 1 calc R . .

loop_
_atom_site_aniso_label
_atom_site_aniso_U_11
_atom_site_aniso_U_22
_atom_site_aniso_U_33
_atom_site_aniso_U_23
_atom_site_aniso_U_13
_atom_site_aniso_U_12
S1 0.0480(4) 0.0457(4) 0.0842(5) 0.0272(3) 0.0332(4) 0.0238(3)
O1 0.0582(11) 0.0590(11) 0.1038(15) 0.0430(11) 0.0478(11) 0.0291(9)
O2 0.0546(11) 0.0772(14) 0.0824(15) 0.0158(12) 0.0191(11) 0.0247(10)
O3 0.0625(12) 0.0543(11) 0.1228(17) 0.0338(11) 0.0469(12) 0.0360(9)
O5 0.240(4) 0.134(3) 0.097(2) 0.035(2) 0.038(3) 0.112(3)
N1 0.0514(12) 0.0397(11) 0.0662(14) 0.0185(10) 0.0252(11) 0.0207(9)
C1 0.0685(18) 0.0745(19) 0.0651(18) 0.0113(15) 0.0383(16) 0.0342(15)
C2 0.0584(16) 0.0600(16) 0.0674(18) 0.0126(14) 0.0288(14) 0.0257(13)
C3 0.0507(14) 0.0419(12) 0.0730(17) 0.0260(12) 0.0344(13) 0.0237(11)
C4 0.0506(13) 0.0388(12) 0.0650(16) 0.0238(11) 0.0343(13) 0.0237(11)
C5 0.0551(15) 0.0599(16) 0.0738(18) 0.0240(14) 0.0407(15) 0.0293(13)
C6 0.0485(13) 0.0395(12) 0.0602(15) 0.0205(11) 0.0261(12) 0.0202(10)
C7 0.0636(16) 0.0467(14) 0.0703(18) 0.0297(13) 0.0383(14) 0.0301(12)
C8 0.0621(17) 0.0600(16) 0.087(2) 0.0356(15) 0.0434(16) 0.0337(14)
C9 0.075(2) 0.082(2) 0.124(3) 0.062(2) 0.064(2) 0.0502(18)
C10 0.118(3) 0.096(3) 0.133(3) 0.069(3) 0.093(3) 0.076(3)
C11 0.129(4) 0.100(3) 0.096(3) 0.036(2) 0.074(3) 0.067(3)
C12 0.087(2) 0.085(2) 0.075(2) 0.0219(18) 0.0422(19) 0.0452(19)
C13 0.0597(15) 0.0408(13) 0.0578(15) 0.0186(11) 0.0234(13) 0.0246(11)
C14 0.0748(19) 0.0595(17) 0.0749(19) 0.0324(15) 0.0342(16) 0.0315(15)
C15 0.123(3) 0.0662(19) 0.077(2) 0.0411(17) 0.042(2) 0.041(2)
C16 0.120(3) 0.0618(19) 0.077(2) 0.0309(17) 0.026(2) 0.053(2)
C17 0.096(3) 0.077(2) 0.094(2) 0.0319(19) 0.033(2) 0.059(2)
C18 0.0764(19) 0.0620(17) 0.085(2) 0.0337(16) 0.0420(17) 0.0425(15)
C19 0.0432(13) 0.0499(14) 0.0610(16) 0.0195(12) 0.0240(12) 0.0220(11)
C20 0.0676(18) 0.0533(16) 0.0670(19) 0.0163(14) 0.0255(15) 0.0199(14)
C21 0.080(2) 0.074(2) 0.079(2) 0.0043(19) 0.0249(19) 0.0208(18)
C22 0.078(2) 0.110(3) 0.060(2) 0.016(2) 0.0207(18) 0.032(2)
C23 0.075(2) 0.102(3) 0.071(2) 0.041(2) 0.0275(18) 0.036(2)
C24 0.0609(17) 0.0598(16) 0.0688(19) 0.0277(14) 0.0240(15) 0.0247(13)
O4 0.144(3) 0.122(2) 0.100(2) 0.0083(18) -0.0086(19) 0.070(2)
C26 0.209(19) 0.373(16) 0.222(11) 0.129(10) 0.099(11) 0.242(16)
C25 0.160(11) 0.251(12) 0.159(10) 0.069(8) 0.063(6) 0.134(10)
C27 0.285(17) 0.295(17) 0.218(18) 0.145(16) 0.143(14) 0.188(13)
C28 0.37(2) 0.34(2) 0.19(2) 0.12(2) 0.140(19) 0.228(16)
O4' 0.144(3) 0.122(2) 0.100(2) 0.0083(18) -0.0086(19) 0.070(2)
C25' 0.160(11) 0.251(12) 0.159(10) 0.069(8) 0.063(6) 0.134(10)
C26' 0.209(19) 0.373(16) 0.222(11) 0.129(10) 0.099(11) 0.242(16)
C27' 0.285(17) 0.295(17) 0.218(18) 0.145(16) 0.143(14) 0.188(13)
C28' 0.37(2) 0.34(2) 0.19(2) 0.12(2) 0.140(19) 0.228(16)
C29 0.382(14) 0.154(7) 0.156(7) 0.077(6) 0.122(8) 0.114(8)
C31 0.265(13) 0.284(14) 0.169(9) 0.011(9) 0.092(9) 0.077(10)
C30 0.407(18) 0.291(15) 0.130(7) 0.054(9) 0.065(8) 0.195(14)
C32 0.45(2) 0.61(3) 0.174(9) 0.135(13) 0.135(13) 0.38(2)

loop_
_atom_type_symbol
_atom_type_description
_atom_type_scat_dispersion_real
_atom_type_scat_dispersion_imag
_atom_type_scat_source
C C 0.0033 0.0016 'International Tables Vol C Tables 4.2.6.8 and 6.1.1.4'
H H 0.0000 0.0000 'International Tables Vol C Tables 4.2.6.8 and 6.1.1.4'
N N 0.0061 0.0033 'International Tables Vol C Tables 4.2.6.8 and 6.1.1.4'
O O 0.0106 0.0060 'International Tables Vol C Tables 4.2.6.8 and 6.1.1.4'
S S 0.1246 0.1234 'International Tables Vol C Tables 4.2.6.8 and 6.1.1.4'

loop_
_geom_angle_atom_site_label_1
_geom_angle_atom_site_label_2
_geom_angle_atom_site_label_3
_geom_angle
_geom_angle_site_symmetry_1
_geom_angle_site_symmetry_3
O2 S1 O3 113.50(13) . .
O2 S1 O1 112.91(13) . .
O3 S1 O1 110.95(12) . .
O2 S1 C3 105.86(13) . .
O3 S1 C3 107.54(11) . .
O1 S1 C3 105.47(11) . .
C29 O5 H5O 109.5 . .
C6 N1 H1N1 114.6(18) . .
C6 N1 H1N2 111.6(18) . .
H1N1 N1 H1N2 106.8(14) . .
C6 N1 H1N3 111.3(18) . .
H1N1 N1 H1N3 106.0(14) . .
H1N2 N1 H1N3 106.2(14) . .
C5 C1 C2 120.8(3) 2_865 .
C5 C1 H1A 119.6 2_865 .
C2 C1 H1A 119.6 . .
C3 C2 C1 120.3(3) . .
C3 C2 H2A 119.8 . .
C1 C2 H2A 119.8 . .
C2 C3 C4 120.7(2) . .
C2 C3 S1 117.8(2) . .
C4 C3 S1 121.54(18) . .
C5 C4 C3 123.3(2) . .
C5 C4 C4 118.3(3) . 2_865
C3 C4 C4 118.4(3) . 2_865
C1 C5 C4 121.4(2) 2_865 .
C1 C5 H5A 119.3 2_865 .
C4 C5 H5A 119.3 . .
N1 C6 C19 107.74(19) . .
N1 C6 C7 107.17(19) . .
C19 C6 C7 111.4(2) . .
N1 C6 C13 106.55(19) . .
C19 C6 C13 111.10(19) . .
C7 C6 C13 112.56(19) . .
C12 C7 C8 118.3(3) . .
C12 C7 C6 120.5(3) . .
C8 C7 C6 121.1(2) . .
C7 C8 C9 120.7(3) . .
C7 C8 H8A 119.7 . .
C9 C8 H8A 119.7 . .
C10 C9 C8 120.0(3) . .
C10 C9 H9A 120.0 . .
C8 C9 H9A 120.0 . .
C11 C10 C9 120.2(3) . .
C11 C10 H10A 119.9 . .
C9 C10 H10A 119.9 . .
C10 C11 C12 120.5(4) . .
C10 C11 H11A 119.7 . .
C12 C11 H11A 119.7 . .
C7 C12 C11 120.3(3) . .
C7 C12 H12A 119.9 . .
C11 C12 H12A 119.9 . .
C18 C13 C14 118.8(2) . .
C18 C13 C6 119.7(2) . .
C14 C13 C6 121.4(2) . .
C15 C14 C13 120.0(3) . .
C15 C14 H14A 120.0 . .
C13 C14 H14A 120.0 . .
C16 C15 C14 120.7(3) . .
C16 C15 H15A 119.6 . .
C14 C15 H15A 119.6 . .
C17 C16 C15 119.4(3) . .
C17 C16 H16A 120.3 . .
C15 C16 H16A 120.3 . .
C16 C17 C18 120.6(3) . .
C16 C17 H17A 119.7 . .
C18 C17 H17A 119.7 . .
C13 C18 C17 120.5(3) . .
C13 C18 H18A 119.8 . .
C17 C18 H18A 119.8 . .
C24 C19 C20 118.0(3) . .
C24 C19 C6 121.4(2) . .
C20 C19 C6 120.4(2) . .
C21 C20 C19 121.0(3) . .
C21 C20 H20A 119.5 . .
C19 C20 H20A 119.5 . .
C22 C21 C20 120.2(3) . .
C22 C21 H21A 119.9 . .
C20 C21 H21A 119.9 . .
C21 C22 C23 119.9(3) . .
C21 C22 H22A 120.1 . .
C23 C22 H22A 120.1 . .
C22 C23 C24 120.2(3) . .
C22 C23 H23A 119.9 . .
C24 C23 H23A 119.9 . .
C23 C24 C19 120.7(3) . .
C23 C24 H24A 119.6 . .
C19 C24 H24A 119.6 . .
C25 O4 H4O 109.5 . .
C25 C26 C27 113.2(14) . .
C25 C26 H26A 108.9 . .
C27 C26 H26A 108.9 . .
C25 C26 H26B 108.9 . .
C27 C26 H26B 108.9 . .
H26A C26 H26B 107.8 . .
O4 C25 C26 103.5(11) . .
O4 C25 H25A 111.1 . .
C26 C25 H25A 111.1 . .
O4 C25 H25B 111.1 . .
C26 C25 H25B 111.1 . .
H25A C25 H25B 109.0 . .
C28 C27 C26 107.2(9) . .
C28 C27 H27A 110.3 . .
C26 C27 H27A 110.3 . .
C28 C27 H27B 110.3 . .
C26 C27 H27B 110.3 . .
H27A C27 H27B 108.5 . .
C26' C25' H25C 107.1 . .
C26' C25' H25D 107.1 . .
H25C C25' H25D 106.8 . .
C25' C26' C27' 101.5(14) . .
C25' C26' H26C 111.5 . .
C27' C26' H26C 111.5 . .
C25' C26' H26D 111.5 . .
C27' C26' H26D 111.5 . .
H26C C26' H26D 109.3 . .
C28' C27' C26' 96.7(15) . .
C28' C27' H27C 112.4 . .
C26' C27' H27C 112.4 . .
C28' C27' H27D 112.4 . .
C26' C27' H27D 112.4 . .
H27C C27' H27D 110.0 . .
C27' C28' H28D 109.5 . .
C27' C28' H28E 109.5 . .
H28D C28' H28E 109.5 . .
C27' C28' H28F 109.5 . .
H28D C28' H28F 109.5 . .
H28E C28' H28F 109.5 . .
C30 C29 O5 118.6(9) . .
C30 C29 H29A 107.7 . .
O5 C29 H29A 107.7 . .
C30 C29 H29B 107.7 . .
O5 C29 H29B 107.7 . .
H29A C29 H29B 107.1 . .
C32 C31 C30 109.0(8) . .
C32 C31 H31A 109.9 . .
C30 C31 H31A 109.9 . .
C32 C31 H31B 109.9 . .
C30 C31 H31B 109.9 . .
H31A C31 H31B 108.3 . .
C29 C30 C31 120.0(9) . .
C29 C30 H30A 107.3 . .
C31 C30 H30A 107.3 . .
C29 C30 H30B 107.3 . .
C31 C30 H30B 107.3 . .
H30A C30 H30B 106.9 . .
C31 C32 H32A 109.5 . .
C31 C32 H32B 109.5 . .
H32A C32 H32B 109.5 . .
C31 C32 H32C 109.5 . .
H32A C32 H32C 109.5 . .
H32B C32 H32C 109.5 . .

loop_
_geom_bond_atom_site_label_1
_geom_bond_atom_site_label_2
_geom_bond_distance
_geom_bond_site_symmetry_2
S1 O2 1.444(2) .
S1 O3 1.4497(19) .
S1 O1 1.4541(19) .
S1 C3 1.779(2) .
O5 C29 1.391(8) .
O5 H5O 0.8500 .
N1 C6 1.521(3) .
N1 H1N1 0.871(9) .
N1 H1N2 0.869(9) .
N1 H1N3 0.872(9) .
C1 C5 1.343(4) 2_865
C1 C2 1.403(4) .
C1 H1A 0.9300 .
C2 C3 1.368(4) .
C2 H2A 0.9300 .
C3 C4 1.421(4) .
C4 C5 1.419(3) .
C4 C4 1.433(4) 2_865
C5 C1 1.343(4) 2_865
C5 H5A 0.9300 .
C6 C19 1.524(4) .
C6 C7 1.535(3) .
C6 C13 1.543(3) .
C7 C12 1.381(4) .
C7 C8 1.385(4) .
C8 C9 1.387(4) .
C8 H8A 0.9300 .
C9 C10 1.360(5) .
C9 H9A 0.9300 .
C10 C11 1.358(6) .
C10 H10A 0.9300 .
C11 C12 1.389(5) .
C11 H11A 0.9300 .
C12 H12A 0.9300 .
C13 C18 1.381(4) .
C13 C14 1.387(4) .
C14 C15 1.383(4) .
C14 H14A 0.9300 .
C15 C16 1.374(5) .
C15 H15A 0.9300 .
C16 C17 1.364(5) .
C16 H16A 0.9300 .
C17 C18 1.385(4) .
C17 H17A 0.9300 .
C18 H18A 0.9300 .
C19 C24 1.384(3) .
C19 C20 1.394(4) .
C20 C21 1.371(4) .
C20 H20A 0.9300 .
C21 C22 1.371(5) .
C21 H21A 0.9300 .
C22 C23 1.374(5) .
C22 H22A 0.9300 .
C23 C24 1.378(4) .
C23 H23A 0.9300 .
C24 H24A 0.9300 .
O4 C25 1.370(13) .
O4 H4O 0.8500 .
C26 C25 1.489(10) .
C26 C27 1.500(9) .
C26 H26A 0.9700 .
C26 H26B 0.9700 .
C25 H25A 0.9700 .
C25 H25B 0.9700 .
C27 C28 1.486(9) .
C27 H27A 0.9700 .
C27 H27B 0.9700 .
C28 H28A 0.9600 .
C28 H28B 0.9600 .
C28 H28C 0.9600 .
C25' C26' 1.482(9) .
C25' H25C 0.9700 .
C25' H25D 0.9700 .
C26' C27' 1.507(10) .
C26' H26C 0.9700 .
C26' H26D 0.9700 .
C27' C28' 1.495(10) .
C27' H27C 0.9700 .
C27' H27D 0.9700 .
C28' H28D 0.9600 .
C28' H28E 0.9600 .
C28' H28F 0.9600 .
C29 C30 1.381(12) .
C29 H29A 0.9700 .
C29 H29B 0.9700 .
C31 C32 1.390(8) .
C31 C30 1.487(8) .
C31 H31A 0.9700 .
C31 H31B 0.9700 .
C30 H30A 0.9700 .
C30 H30B 0.9700 .
C32 H32A 0.9600 .
C32 H32B 0.9600 .
C32 H32C 0.9600 .

loop_
_geom_hbond_atom_site_label_D
_geom_hbond_atom_site_label_H
_geom_hbond_atom_site_label_A
_geom_hbond_distance_DH
_geom_hbond_distance_HA
_geom_hbond_distance_DA
_geom_hbond_angle_DHA
_geom_hbond_site_symmetry_A
O5 H5O O2 0.85 1.89 2.729(4) 168.3 .
N1 H1N1 O3 0.871(9) 1.898(11) 2.763(3) 172(2) 2_765
N1 H1N2 O1 0.869(9) 1.937(10) 2.805(3) 176(2) .
N1 H1N3 O4 0.872(9) 1.923(13) 2.777(4) 166(2) 2_765
O4 H4O O5 0.85 1.80 2.638(5) 170.6 .

loop_
_geom_torsion_atom_site_label_1
_geom_torsion_atom_site_label_2
_geom_torsion_atom_site_label_3
_geom_torsion_atom_site_label_4
_geom_torsion
_geom_torsion_site_symmetry_1
_geom_torsion_site_symmetry_4
C5 C1 C2 C3 0.2(4) 2_865 .
C1 C2 C3 C4 -0.7(4) . .
C1 C2 C3 S1 -178.9(2) . .
O2 S1 C3 C2 -6.8(2) . .
O3 S1 C3 C2 -128.4(2) . .
O1 S1 C3 C2 113.1(2) . .
O2 S1 C3 C4 174.99(19) . .
O3 S1 C3 C4 53.4(2) . .
O1 S1 C3 C4 -65.1(2) . .
C2 C3 C4 C5 -179.3(2) . .
S1 C3 C4 C5 -1.1(3) . .
C2 C3 C4 C4 0.4(4) . 2_865
S1 C3 C4 C4 178.6(2) . 2_865
C3 C4 C5 C1 -179.6(2) . 2_865
C4 C4 C5 C1 0.7(4) 2_865 2_865
N1 C6 C7 C12 -47.4(3) . .
C19 C6 C7 C12 -165.0(2) . .
C13 C6 C7 C12 69.5(3) . .
N1 C6 C7 C8 134.8(2) . .
C19 C6 C7 C8 17.2(3) . .
C13 C6 C7 C8 -108.4(3) . .
C12 C7 C8 C9 0.2(4) . .
C6 C7 C8 C9 178.1(2) . .
C7 C8 C9 C10 0.4(4) . .
C8 C9 C10 C11 -0.6(5) . .
C9 C10 C11 C12 0.1(5) . .
C8 C7 C12 C11 -0.6(4) . .
C6 C7 C12 C11 -178.6(3) . .
C10 C11 C12 C7 0.5(5) . .
N1 C6 C13 C18 -49.4(3) . .
C19 C6 C13 C18 67.7(3) . .
C7 C6 C13 C18 -166.6(3) . .
N1 C6 C13 C14 135.2(3) . .
C19 C6 C13 C14 -107.7(3) . .
C7 C6 C13 C14 18.0(3) . .
C18 C13 C14 C15 0.2(4) . .
C6 C13 C14 C15 175.6(3) . .
C13 C14 C15 C16 0.3(5) . .
C14 C15 C16 C17 0.1(5) . .
C15 C16 C17 C18 -1.1(5) . .
C14 C13 C18 C17 -1.1(5) . .
C6 C13 C18 C17 -176.6(3) . .
C16 C17 C18 C13 1.6(5) . .
N1 C6 C19 C24 -37.6(3) . .
C7 C6 C19 C24 79.7(3) . .
C13 C6 C19 C24 -153.9(2) . .
N1 C6 C19 C20 146.4(2) . .
C7 C6 C19 C20 -96.3(3) . .
C13 C6 C19 C20 30.0(3) . .
C24 C19 C20 C21 0.2(4) . .
C6 C19 C20 C21 176.3(3) . .
C19 C20 C21 C22 0.0(5) . .
C20 C21 C22 C23 0.2(5) . .
C21 C22 C23 C24 -0.6(5) . .
C22 C23 C24 C19 0.8(5) . .
C20 C19 C24 C23 -0.6(4) . .
C6 C19 C24 C23 -176.7(3) . .
C27 C26 C25 O4 -168(2) . .
C25 C26 C27 C28 -161(2) . .
C25' C26' C27' C28' -158(3) . .
O5 C29 C30 C31 -58.9(14) . .
C32 C31 C30 C29 -76.4(15) . .
